data_7238998
loop_
_publ_author_name
'Basavaiah, Deevi'
'Kumar, Katta Santosh'
'Aravindu, Kunche'
'Lingaiah, Balthu'

_publ_section_title
;
 The Baylis--Hillman acetates in organic synthesis: development of a
 facile strategy for synthesis of functionalized unsaturated benzo-fused
 macrocyclic ethers and [n] metacyclophanes
;
_journal_issue 25
_journal_name_full 'RSC Advances'
_journal_page_first 9629
_journal_paper_doi 10.1039/c3ra40926k
_journal_volume 3
_journal_year 2013
_chemical_formula_moiety 'C20 H20 O5'
_chemical_formula_sum 'C20 H20 O5'
_chemical_formula_weight 340.36
_chemical_melting_point 417(2)
_chemical_name_common macrocycle
_chemical_name_systematic
;
(4Z,14E)-2,7-Dioxa-15-methoxycarbonyltricyclo[15.3.0.08,13]
icosane-1(17),4,8(13),9,11,14-hexaen-18-one
;
_space_group_IT_number 14
_space_group_name_Hall '-P 2ybc'
_space_group_name_H-M_alt 'P 1 21/c 1'
_symmetry_cell_setting monoclinic
_symmetry_space_group_name_H-M 'P 1 21/c 1'
_atom_sites_solution_hydrogens geom
_atom_sites_solution_primary direct
_atom_sites_solution_secondary difmap
_audit_creation_method SHELXL-97
_cell_angle_alpha 90.00
_cell_angle_beta 92.119(5)
_cell_angle_gamma 90.00
_cell_formula_units_Z 4
_cell_length_a 20.440(6)
_cell_length_b 10.579(3)
_cell_length_c 7.873(2)
_cell_measurement_reflns_used 3251
_cell_measurement_temperature 298(2)
_cell_measurement_theta_max 22.06
_cell_measurement_theta_min 2.17
_cell_volume 1701.3(8)
_computing_cell_refinement 'Bruker SMART'
_computing_data_collection 'Bruker SMART'
_computing_data_reduction 'Bruker SAINT'
_computing_molecular_graphics 'Bruker SHELXTL'
_computing_publication_material 'Bruker SHELXTL'
_computing_structure_refinement 'SHELXL-97 (Sheldrick, 1997)'
_computing_structure_solution 'SHELXS-97 (Sheldrick, 1990)'
_diffrn_ambient_temperature 298(2)
_diffrn_measured_fraction_theta_full 0.990
_diffrn_measured_fraction_theta_max 0.990
_diffrn_measurement_device_type 'CCD area detector'
_diffrn_measurement_method 'phi and omega scans'
_diffrn_radiation_monochromator graphite
_diffrn_radiation_source 'fine-focus sealed tube'
_diffrn_radiation_type MoK\a
_diffrn_radiation_wavelength 0.71073
_diffrn_reflns_av_R_equivalents 0.0427
_diffrn_reflns_av_sigmaI/netI 0.0310
_diffrn_reflns_limit_h_max 24
_diffrn_reflns_limit_h_min -24
_diffrn_reflns_limit_k_max 12
_diffrn_reflns_limit_k_min -12
_diffrn_reflns_limit_l_max 9
_diffrn_reflns_limit_l_min -9
_diffrn_reflns_number 16023
_diffrn_reflns_theta_full 25.17
_diffrn_reflns_theta_max 25.17
_diffrn_reflns_theta_min 1.99
_exptl_absorpt_coefficient_mu 0.095
_exptl_absorpt_correction_T_max 0.9905
_exptl_absorpt_correction_T_min 0.9812
_exptl_absorpt_correction_type empirical
_exptl_absorpt_process_details 'bruker sadabs'
_exptl_crystal_colour colorless
_exptl_crystal_density_diffrn 1.329
_exptl_crystal_density_method 'not measured'
_exptl_crystal_description plate
_exptl_crystal_F_000 720
_exptl_crystal_size_max 0.20
_exptl_crystal_size_mid 0.18
_exptl_crystal_size_min 0.10
_refine_diff_density_max 0.184
_refine_diff_density_min -0.150
_refine_diff_density_rms 0.035
_refine_ls_extinction_method none
_refine_ls_goodness_of_fit_ref 1.095
_refine_ls_hydrogen_treatment constr
_refine_ls_matrix_type full
_refine_ls_number_parameters 227
_refine_ls_number_reflns 3026
_refine_ls_number_restraints 0
_refine_ls_restrained_S_all 1.095
_refine_ls_R_factor_all 0.0637
_refine_ls_R_factor_gt 0.0503
_refine_ls_shift/su_max 0.000
_refine_ls_shift/su_mean 0.000
_refine_ls_structure_factor_coef Fsqd
_refine_ls_weighting_details 'calc w=1/[\s^2^(Fo^2^)+(0.0484P)^2^+0.4484P] where P=(Fo^2^+2Fc^2^)/3'
_refine_ls_weighting_scheme calc
_refine_ls_wR_factor_gt 0.1106
_refine_ls_wR_factor_ref 0.1175
_reflns_number_gt 2517
_reflns_number_total 3026
_reflns_threshold_expression >2sigma(I)
_cod_data_source_file c3ra40926k.txt
_cod_data_source_block 6c-Z
_cod_depositor_comments
;
The following automatic conversions were performed:

data item '_symmetry_cell_setting' value 'Monoclinic' was changed to
'monoclinic' in accordance with the
/home/saulius/struct/COD-crude-data/automatic-downloads/DataCite-retrospective/RSC/depositions/lib/dictionaries/cif_core.dic
dictionary named 'cif_core.dic' version 2.4.2 last updated on
2011-04-26.

Automatic conversion script
Id: cif_fix_values 6909 2019-04-08 15:41:33Z antanas 
;
_cod_original_cell_volume 1701.1(8)
_cod_original_sg_symbol_H-M 'P2(1)/c '
_cod_database_code 7238998

loop_
_symmetry_equiv_pos_as_xyz
'x, y, z'
'-x, y+1/2, -z+1/2'
'-x, -y, -z'
'x, -y-1/2, z-1/2'

loop_
_atom_site_label
_atom_site_type_symbol
_atom_site_fract_x
_atom_site_fract_y
_atom_site_fract_z
_atom_site_U_iso_or_equiv
_atom_site_adp_type
_atom_site_occupancy
_atom_site_symmetry_multiplicity
_atom_site_calc_flag
_atom_site_refinement_flags
O2 O 0.25890(6) 0.52870(13) 0.51519(15) 0.0432(4) Uani 1 1 d .
O1 O 0.39723(6) 0.35868(12) 0.23403(16) 0.0449(4) Uani 1 1 d .
C7 C 0.27659(9) 0.45532(17) 0.1015(2) 0.0362(4) Uani 1 1 d .
H7 H 0.2838 0.3717 0.0709 0.043 Uiso 1 1 calc R
C6 C 0.33543(9) 0.53394(17) 0.1144(2) 0.0361(4) Uani 1 1 d .
O5 O 0.10567(7) 0.42612(14) 0.0770(2) 0.0588(4) Uani 1 1 d .
C8 C 0.21443(9) 0.48476(17) 0.1268(2) 0.0349(4) Uani 1 1 d .
C1 C 0.39402(9) 0.48222(18) 0.1770(2) 0.0384(4) Uani 1 1 d .
C10 C 0.16154(9) 0.58802(17) 0.3701(2) 0.0375(4) Uani 1 1 d .
C16 C 0.36036(9) 0.46466(19) 0.6520(2) 0.0438(5) Uani 1 1 d .
H16 H 0.3851 0.5071 0.7355 0.053 Uiso 1 1 calc R
C14 C 0.19410(9) 0.54952(17) 0.5119(2) 0.0367(4) Uani 1 1 d .
O3 O 0.04992(7) 0.64371(16) 0.3112(2) 0.0676(5) Uani 1 1 d .
C9 C 0.18974(9) 0.60753(17) 0.1984(2) 0.0400(5) Uani 1 1 d .
H9A H 0.2255 0.6676 0.2082 0.048 Uiso 1 1 calc R
H9B H 0.1564 0.6426 0.1213 0.048 Uiso 1 1 calc R
C19 C 0.16600(10) 0.3819(2) 0.0891(2) 0.0452(5) Uani 1 1 d .
C13 C 0.15249(10) 0.5347(2) 0.6633(2) 0.0479(5) Uani 1 1 d .
H13A H 0.1672 0.5900 0.7554 0.058 Uiso 1 1 calc R
H13B H 0.1528 0.4480 0.7036 0.058 Uiso 1 1 calc R
C5 C 0.33760(11) 0.65644(19) 0.0482(3) 0.0487(5) Uani 1 1 d .
H5 H 0.2991 0.6941 0.0070 0.058 Uiso 1 1 calc R
C17 C 0.39283(10) 0.40561(19) 0.5354(2) 0.0442(5) Uani 1 1 d .
H17 H 0.4383 0.4102 0.5453 0.053 Uiso 1 1 calc R
C18 C 0.36493(10) 0.33209(19) 0.3892(2) 0.0438(5) Uani 1 1 d .
H18A H 0.3688 0.2426 0.4143 0.053 Uiso 1 1 calc R
H18B H 0.3187 0.3518 0.3739 0.053 Uiso 1 1 calc R
C15 C 0.28804(10) 0.4707(2) 0.6645(2) 0.0526(5) Uani 1 1 d .
H15A H 0.2707 0.3860 0.6768 0.063 Uiso 1 1 calc R
H15B H 0.2771 0.5191 0.7641 0.063 Uiso 1 1 calc R
C11 C 0.09338(10) 0.60616(19) 0.4094(3) 0.0470(5) Uani 1 1 d .
C12 C 0.08480(10) 0.5729(2) 0.5934(3) 0.0551(6) Uani 1 1 d .
H12A H 0.0541 0.5035 0.6032 0.066 Uiso 1 1 calc R
H12B H 0.0685 0.6450 0.6551 0.066 Uiso 1 1 calc R
C2 C 0.45184(11) 0.5488(2) 0.1731(3) 0.0566(6) Uani 1 1 d .
H2 H 0.4905 0.5126 0.2159 0.068 Uiso 1 1 calc R
O4 O 0.17943(8) 0.27374(16) 0.0660(3) 0.0859(6) Uani 1 1 d .
C4 C 0.39529(13) 0.7223(2) 0.0429(3) 0.0665(7) Uani 1 1 d .
H4 H 0.3958 0.8032 -0.0034 0.080 Uiso 1 1 calc R
C3 C 0.45245(13) 0.6685(3) 0.1062(3) 0.0726(8) Uani 1 1 d .
H3 H 0.4915 0.7134 0.1036 0.087 Uiso 1 1 calc R
C20 C 0.05391(12) 0.3363(3) 0.0398(4) 0.0851(9) Uani 1 1 d .
H20A H 0.0625 0.2928 -0.0641 0.128 Uiso 1 1 calc R
H20B H 0.0129 0.3801 0.0277 0.128 Uiso 1 1 calc R
H20C H 0.0520 0.2763 0.1309 0.128 Uiso 1 1 calc R

loop_
_atom_site_aniso_label
_atom_site_aniso_U_11
_atom_site_aniso_U_22
_atom_site_aniso_U_33
_atom_site_aniso_U_23
_atom_site_aniso_U_13
_atom_site_aniso_U_12
O2 0.0361(7) 0.0613(9) 0.0322(7) 0.0056(6) 0.0005(5) 0.0040(6)
O1 0.0474(8) 0.0445(8) 0.0431(8) -0.0036(6) 0.0063(6) 0.0084(6)
C7 0.0443(11) 0.0348(10) 0.0295(9) -0.0015(7) 0.0020(8) 0.0010(8)
C6 0.0432(11) 0.0351(10) 0.0306(9) -0.0046(7) 0.0080(8) -0.0019(8)
O5 0.0383(8) 0.0660(10) 0.0718(10) -0.0029(8) -0.0042(7) -0.0080(7)
C8 0.0400(11) 0.0374(10) 0.0273(9) 0.0035(7) 0.0002(7) 0.0010(8)
C1 0.0423(11) 0.0397(11) 0.0336(10) -0.0088(8) 0.0081(8) -0.0012(8)
C10 0.0372(10) 0.0363(10) 0.0390(10) -0.0025(8) 0.0031(8) 0.0027(8)
C16 0.0457(12) 0.0475(12) 0.0376(11) 0.0008(9) -0.0072(9) -0.0007(9)
C14 0.0375(10) 0.0361(10) 0.0369(10) -0.0047(8) 0.0040(8) -0.0013(8)
O3 0.0443(9) 0.0869(12) 0.0715(11) 0.0068(9) 0.0016(8) 0.0222(8)
C9 0.0422(11) 0.0395(11) 0.0383(10) 0.0032(8) 0.0008(8) 0.0042(8)
C19 0.0438(12) 0.0486(13) 0.0429(11) 0.0020(9) -0.0012(9) -0.0032(9)
C13 0.0514(12) 0.0523(12) 0.0408(11) -0.0013(9) 0.0122(9) 0.0018(10)
C5 0.0608(13) 0.0431(12) 0.0432(11) 0.0009(9) 0.0158(10) 0.0017(10)
C17 0.0408(11) 0.0498(12) 0.0414(11) 0.0014(9) -0.0047(9) 0.0026(9)
C18 0.0497(12) 0.0406(11) 0.0411(11) 0.0012(8) 0.0025(9) 0.0014(9)
C15 0.0489(13) 0.0717(15) 0.0370(11) 0.0076(10) -0.0007(9) 0.0042(11)
C11 0.0411(11) 0.0465(12) 0.0536(13) -0.0040(9) 0.0045(9) 0.0071(9)
C12 0.0457(12) 0.0625(14) 0.0581(14) -0.0034(11) 0.0159(10) 0.0040(10)
C2 0.0437(12) 0.0657(15) 0.0609(14) -0.0124(11) 0.0097(10) -0.0105(11)
O4 0.0618(11) 0.0460(10) 0.1488(18) -0.0166(10) -0.0105(11) -0.0062(8)
C4 0.0882(19) 0.0439(13) 0.0696(16) -0.0019(11) 0.0341(14) -0.0177(13)
C3 0.0641(17) 0.0688(17) 0.0866(19) -0.0164(14) 0.0259(14) -0.0306(14)
C20 0.0489(15) 0.098(2) 0.107(2) -0.0041(17) -0.0097(14) -0.0256(14)

loop_
_atom_type_symbol
_atom_type_description
_atom_type_scat_dispersion_real
_atom_type_scat_dispersion_imag
_atom_type_scat_source
C C 0.0033 0.0016 'International Tables Vol C Tables 4.2.6.8 and 6.1.1.4'
H H 0.0000 0.0000 'International Tables Vol C Tables 4.2.6.8 and 6.1.1.4'
O O 0.0106 0.0060 'International Tables Vol C Tables 4.2.6.8 and 6.1.1.4'

loop_
_geom_angle_atom_site_label_1
_geom_angle_atom_site_label_2
_geom_angle_atom_site_label_3
_geom_angle
C14 O2 C15 117.73(14)
C1 O1 C18 116.31(14)
C8 C7 C6 130.08(17)
C8 C7 H7 115.0
C6 C7 H7 115.0
C1 C6 C5 117.26(18)
C1 C6 C7 119.74(17)
C5 C6 C7 122.59(18)
C19 O5 C20 117.22(19)
C7 C8 C19 115.44(17)
C7 C8 C9 126.25(17)
C19 C8 C9 118.21(16)
C2 C1 O1 117.40(18)
C2 C1 C6 121.30(19)
O1 C1 C6 121.13(16)
C14 C10 C11 108.24(17)
C14 C10 C9 126.51(17)
C11 C10 C9 125.24(17)
C17 C16 C15 126.66(19)
C17 C16 H16 116.7
C15 C16 H16 116.7
C10 C14 O2 121.65(16)
C10 C14 C13 114.54(17)
O2 C14 C13 123.80(16)
C10 C9 C8 111.24(15)
C10 C9 H9A 109.4
C8 C9 H9A 109.4
C10 C9 H9B 109.4
C8 C9 H9B 109.4
H9A C9 H9B 108.0
O4 C19 O5 123.31(19)
O4 C19 C8 125.09(19)
O5 C19 C8 111.54(18)
C14 C13 C12 102.66(16)
C14 C13 H13A 111.2
C12 C13 H13A 111.2
C14 C13 H13B 111.2
C12 C13 H13B 111.2
H13A C13 H13B 109.1
C4 C5 C6 121.4(2)
C4 C5 H5 119.3
C6 C5 H5 119.3
C16 C17 C18 127.03(19)
C16 C17 H17 116.5
C18 C17 H17 116.5
O1 C18 C17 112.38(16)
O1 C18 H18A 109.1
C17 C18 H18A 109.1
O1 C18 H18B 109.1
C17 C18 H18B 109.1
H18A C18 H18B 107.9
O2 C15 C16 110.35(16)
O2 C15 H15A 109.6
C16 C15 H15A 109.6
O2 C15 H15B 109.6
C16 C15 H15B 109.6
H15A C15 H15B 108.1
O3 C11 C10 126.08(19)
O3 C11 C12 125.19(18)
C10 C11 C12 108.73(17)
C11 C12 C13 105.82(16)
C11 C12 H12A 110.6
C13 C12 H12A 110.6
C11 C12 H12B 110.6
C13 C12 H12B 110.6
H12A C12 H12B 108.7
C3 C2 C1 120.0(2)
C3 C2 H2 120.0
C1 C2 H2 120.0
C5 C4 C3 119.9(2)
C5 C4 H4 120.1
C3 C4 H4 120.1
C2 C3 C4 120.1(2)
C2 C3 H3 120.0
C4 C3 H3 120.0
O5 C20 H20A 109.5
O5 C20 H20B 109.5
H20A C20 H20B 109.5
O5 C20 H20C 109.5
H20A C20 H20C 109.5
H20B C20 H20C 109.5

loop_
_geom_bond_atom_site_label_1
_geom_bond_atom_site_label_2
_geom_bond_distance
O2 C14 1.342(2)
O2 C15 1.435(2)
O1 C1 1.383(2)
O1 C18 1.438(2)
C7 C8 1.330(2)
C7 C6 1.463(3)
C7 H7 0.9300
C6 C1 1.390(3)
C6 C5 1.398(3)
O5 C19 1.319(2)
O5 C20 1.444(3)
C8 C19 1.493(3)
C8 C9 1.510(3)
C1 C2 1.377(3)
C10 C14 1.342(2)
C10 C11 1.451(3)
C10 C9 1.503(3)
C16 C17 1.311(3)
C16 C15 1.486(3)
C16 H16 0.9300
C14 C13 1.498(3)
O3 C11 1.222(2)
C9 H9A 0.9700
C9 H9B 0.9700
C19 O4 1.192(2)
C13 C12 1.525(3)
C13 H13A 0.9700
C13 H13B 0.9700
C5 C4 1.372(3)
C5 H5 0.9300
C17 C18 1.486(3)
C17 H17 0.9300
C18 H18A 0.9700
C18 H18B 0.9700
C15 H15A 0.9700
C15 H15B 0.9700
C11 C12 1.507(3)
C12 H12A 0.9700
C12 H12B 0.9700
C2 C3 1.372(3)
C2 H2 0.9300
C4 C3 1.376(4)
C4 H4 0.9300
C3 H3 0.9300
C20 H20A 0.9600
C20 H20B 0.9600
C20 H20C 0.9600
